data_2014134
loop_
_publ_author_name
'Girija, C. R.'
'Begum, Noor Shahina'
'Syed, Akheel Ahmed'
'Thiruvenkatam, Vijay'

_publ_section_title
;
 Hydrogen-bonding and C---H&#x00B7;&#x00B7;&#x00B7;\p interactions in
 1,7-bis(4-hydroxy-3-methoxyphenyl)heptane-3,5-dione
 (tetrahydrocurcumin)
;
_journal_issue 8
_journal_name_full 'Acta Crystallographica Section C'
_journal_page_first o611
_journal_page_last o613
_journal_paper_doi 10.1107/S0108270104015549
_journal_volume 60
_journal_year 2004
_chemical_formula_iupac 'C21 H24 O6'
_chemical_formula_moiety 'C21 H24 O6'
_chemical_formula_sum 'C21 H24 O6'
_chemical_formula_weight 372.40
_chemical_melting_point .371E-305
_chemical_name_common Tetrahydrocurcumin
_chemical_name_systematic
;
1,7-Bis(4-hydroxy-3-methoxyphenyl)heptane-3,5-dione
;
_space_group_IT_number 2
_symmetry_cell_setting triclinic
_symmetry_space_group_name_Hall '-P 1'
_symmetry_space_group_name_H-M 'P -1'
_atom_sites_solution_hydrogens geom
_atom_sites_solution_primary direct
_atom_sites_solution_secondary difmap
_cell_angle_alpha 117.065(3)
_cell_angle_beta 100.394(10)
_cell_angle_gamma 94.856(3)
_cell_formula_units_Z 2
_cell_length_a 7.981(3)
_cell_length_b 11.388(3)
_cell_length_c 12.497(3)
_cell_measurement_reflns_used 400
_cell_measurement_temperature 293
_cell_measurement_theta_max 20.9
_cell_measurement_theta_min 2.6
_cell_volume 976.6(5)
_computing_cell_refinement SMART
_computing_data_collection 'SMART (Bruker, 1998)'
_computing_data_reduction 'SAINT (Bruker, 1998)'
_computing_molecular_graphics 'PLATON (Spek, 2003)'
_computing_publication_material PLATON
_computing_structure_refinement 'SHELXL97 (Sheldrick, 1997)'
_computing_structure_solution 'SIR92 (Altomare et al., 1993)'
_diffrn_ambient_temperature 293(2)
_diffrn_detector_area_resol_mean 0.3
_diffrn_measured_fraction_theta_full 0.997
_diffrn_measured_fraction_theta_max 0.913
_diffrn_measurement_device_type 'Bruker SMART APEX CCD area-detector'
_diffrn_measurement_method '\f and \w'
_diffrn_radiation_monochromator graphite
_diffrn_radiation_source 'fine-focus sealed'
_diffrn_radiation_type MoKa
_diffrn_radiation_wavelength 0.71073
_diffrn_reflns_av_R_equivalents 0.0135
_diffrn_reflns_av_sigmaI/netI 0.0160
_diffrn_reflns_limit_h_max 9
_diffrn_reflns_limit_h_min -9
_diffrn_reflns_limit_k_max 14
_diffrn_reflns_limit_k_min -14
_diffrn_reflns_limit_l_max 15
_diffrn_reflns_limit_l_min -15
_diffrn_reflns_number 10125
_diffrn_reflns_theta_full 25.00
_diffrn_reflns_theta_max 27.11
_diffrn_reflns_theta_min 1.89
_exptl_absorpt_coefficient_mu 0.092
_exptl_absorpt_correction_T_max 0.9808
_exptl_absorpt_correction_T_min 0.8932
_exptl_absorpt_correction_type multi-scan
_exptl_absorpt_process_details '(SADABS; Sheldrick, 1996)'
_exptl_crystal_colour off-white
_exptl_crystal_density_diffrn 1.266
_exptl_crystal_density_meas ?
_exptl_crystal_density_method 'not measured'
_exptl_crystal_description prism
_exptl_crystal_F_000 396
_exptl_crystal_size_max 0.40
_exptl_crystal_size_mid 0.35
_exptl_crystal_size_min 0.30
_refine_diff_density_max 0.298
_refine_diff_density_min -0.357
_refine_ls_extinction_method none
_refine_ls_goodness_of_fit_ref 1.056
_refine_ls_hydrogen_treatment constr
_refine_ls_matrix_type full
_refine_ls_number_parameters 251
_refine_ls_number_reflns 3933
_refine_ls_number_restraints 0
_refine_ls_restrained_S_all 1.056
_refine_ls_R_factor_all 0.0632
_refine_ls_R_factor_gt 0.0554
_refine_ls_shift/su_max 0.000
_refine_ls_shift/su_mean 0.000
_refine_ls_structure_factor_coef Fsqd
_refine_ls_weighting_details 'w = 1/[\s^2^(Fo^2^)+(0.0943P)^2^+0.1978P] where P=(Fo^2^+2Fc^2^)/3'
_refine_ls_weighting_scheme calc
_refine_ls_wR_factor_gt 0.1617
_refine_ls_wR_factor_ref 0.1709
_reflns_number_gt 3244
_reflns_number_total 3933
_reflns_threshold_expression I>2\s(I)
_cod_data_source_file fg1755.cif
_cod_data_source_block I
_cod_depositor_comments
;
The following automatic conversions were performed:
'_symmetry_cell_setting' value 'Triclinic' changed to 'triclinic'
according to '/home/saulius/struct/CIF-dictionaries/cif_core.dic'
dictionary named 'cif_core.dic' version 2.4.1 from 2010-06-29.

Automatic conversion script
Id: cif_fix_enum 1527 2010-12-29 10:47:43Z saulius 

The following automatic conversions were performed:

'_symmetry_cell_setting' value 'Triclinic' changed to 'triclinic'
according to /home/saulius/struct/CIF-dictionaries/cif_core.dic
dictionary named 'cif_core.dic' version 2.4.1 from 2010-06-29.

Automatic conversion script
Id: cif_fix_values 1715 2011-07-08 13:25:40Z adriana 

The following automatic conversions were performed:

'_exptl_crystal_density_meas' value 'not measured' was changed to '?'
- the value is perceived as not measured.

Automatic conversion script
Id: cif_fix_values 3008 2015-01-20 13:52:24Z robertas 
;
_cod_original_cell_volume 976.7(5)
_cod_database_code 2014134

loop_
_symmetry_equiv_pos_as_xyz
x,y,z
-x,-y,-z

loop_
_atom_site_label
_atom_site_fract_x
_atom_site_fract_y
_atom_site_fract_z
_atom_site_U_iso_or_equiv
_atom_site_adp_type
_atom_site_calc_flag
_atom_site_refinement_flags
_atom_site_occupancy
_atom_site_disorder_assembly
_atom_site_disorder_group
_atom_site_type_symbol
O3 0.39116(19) 0.10484(12) 0.15185(11) 0.0695(4) Uani d . 1 . . O
H3 0.4156 0.1174 0.2233 0.083 Uiso calc PR 0.54(4) . . H
O5 0.5533(2) 0.20794(16) 0.37143(12) 0.0866(5) Uani d . 1 . . O
H5 0.5018 0.1472 0.3024 0.104 Uiso calc PR 0.46(4) . . H
O13 0.5788(2) 0.16537(16) -0.39619(13) 0.0808(4) Uani d . 1 . . O
O14 0.30604(19) 0.25057(16) -0.47282(12) 0.0746(4) Uani d . 1 . . O
H14 0.3868 0.2246 -0.5040 0.089 Uiso calc R 1 . . H
O73 1.0931(2) 0.91069(13) 0.84928(12) 0.0770(4) Uani d . 1 . . O
O74 1.17662(19) 0.85429(13) 1.03595(12) 0.0748(4) Uani d . 1 . . O
H74 1.2083 0.9216 1.0309 0.090 Uiso calc R 1 . . H
C1 0.4644(3) 0.32948(19) 0.01914(16) 0.0664(5) Uani d . 1 . . C
H1A 0.5892 0.3570 0.0517 0.080 Uiso calc R 1 . . H
H1B 0.4112 0.4013 0.0705 0.080 Uiso calc R 1 . . H
C2 0.4046(3) 0.20418(18) 0.02555(15) 0.0629(5) Uani d . 1 . . C
H2A 0.2787 0.1840 0.0016 0.075 Uiso calc R 1 . . H
H2B 0.4446 0.1303 -0.0355 0.075 Uiso calc R 1 . . H
C3 0.4626(2) 0.20850(16) 0.14839(14) 0.0519(4) Uani d . 1 . . C
C4 0.5807(2) 0.31142(17) 0.25120(15) 0.0586(4) Uani d . 1 . . C
H4 0.6312 0.3850 0.2464 0.070 Uiso calc R 1 . . H
C5 0.6245(2) 0.30593(19) 0.36145(15) 0.0638(5) Uani d . 1 . . C
C6 0.7564(3) 0.4152(3) 0.47335(18) 0.0936(8) Uani d . 1 . . C
H6A 0.8648 0.3833 0.4796 0.112 Uiso calc R 1 . . H
H6B 0.7772 0.4921 0.4600 0.112 Uiso calc R 1 . . H
C7 0.7092(3) 0.4592(2) 0.58977(19) 0.0894(7) Uani d . 1 . . C
H7A 0.6813 0.3809 0.6000 0.107 Uiso calc R 1 . . H
H7B 0.6040 0.4953 0.5843 0.107 Uiso calc R 1 . . H
C11 0.4176(2) 0.30701(18) -0.11265(16) 0.0606(4) Uani d . 1 . . C
C12 0.5203(2) 0.24394(18) -0.19180(16) 0.0604(4) Uani d . 1 . . C
H12 0.6155 0.2148 -0.1636 0.072 Uiso calc R 1 . . H
C13 0.4842(2) 0.22343(17) -0.31199(16) 0.0573(4) Uani d . 1 . . C
C14 0.3407(2) 0.26661(18) -0.35512(16) 0.0585(4) Uani d . 1 . . C
C15 0.2363(3) 0.3266(2) -0.2782(2) 0.0697(5) Uani d . 1 . . C
H15 0.1397 0.3541 -0.3069 0.084 Uiso calc R 1 . . H
C16 0.2739(3) 0.3464(2) -0.1577(2) 0.0712(5) Uani d . 1 . . C
H16 0.2015 0.3867 -0.1064 0.085 Uiso calc R 1 . . H
C17 0.7194(3) 0.1110(3) -0.3642(2) 0.0909(7) Uani d . 1 . . C
H17A 0.8035 0.1810 -0.2934 0.136 Uiso calc R 1 . . H
H17B 0.7720 0.0720 -0.4327 0.136 Uiso calc R 1 . . H
H17C 0.6787 0.0431 -0.3447 0.136 Uiso calc R 1 . . H
C71 0.8420(2) 0.56352(18) 0.70586(16) 0.0635(5) Uani d . 1 . . C
C72 0.9076(2) 0.68742(18) 0.71750(15) 0.0606(4) Uani d . 1 . . C
H72 0.8751 0.7043 0.6513 0.073 Uiso calc R 1 . . H
C73 1.0208(2) 0.78580(16) 0.82674(15) 0.0541(4) Uani d . 1 . . C
C74 1.0678(2) 0.76016(16) 0.92587(15) 0.0536(4) Uani d . 1 . . C
C75 1.0056(2) 0.63703(18) 0.91353(17) 0.0615(4) Uani d . 1 . . C
H75 1.0393 0.6193 0.9791 0.074 Uiso calc R 1 . . H
C76 0.8930(2) 0.53917(19) 0.80371(18) 0.0665(5) Uani d . 1 . . C
H76 0.8516 0.4563 0.7963 0.080 Uiso calc R 1 . . H
C77 1.0531(4) 0.9437(2) 0.7527(2) 0.0900(7) Uani d . 1 . . C
H77A 1.0913 0.8826 0.6827 0.135 Uiso calc R 1 . . H
H77B 1.1108 1.0338 0.7808 0.135 Uiso calc R 1 . . H
H77C 0.9300 0.9373 0.7290 0.135 Uiso calc R 1 . . H

loop_
_atom_site_aniso_label
_atom_site_aniso_U_11
_atom_site_aniso_U_22
_atom_site_aniso_U_33
_atom_site_aniso_U_12
_atom_site_aniso_U_13
_atom_site_aniso_U_23
O3 0.0938(9) 0.0544(7) 0.0412(6) -0.0169(6) 0.0000(6) 0.0183(5)
O5 0.1199(12) 0.0797(10) 0.0417(7) -0.0229(9) -0.0039(7) 0.0293(7)
O13 0.0994(10) 0.1012(11) 0.0644(8) 0.0414(9) 0.0281(7) 0.0519(8)
O14 0.0819(9) 0.0921(10) 0.0566(7) 0.0116(8) -0.0003(6) 0.0485(7)
O73 0.1028(10) 0.0530(7) 0.0555(7) -0.0058(7) -0.0200(7) 0.0273(6)
O74 0.0913(9) 0.0552(7) 0.0546(7) -0.0109(6) -0.0246(6) 0.0264(6)
C1 0.0852(12) 0.0603(10) 0.0480(9) 0.0045(9) 0.0094(8) 0.0252(8)
C2 0.0742(11) 0.0594(10) 0.0432(8) -0.0036(8) 0.0028(8) 0.0217(7)
C3 0.0593(9) 0.0511(8) 0.0389(7) 0.0051(7) 0.0111(6) 0.0175(6)
C4 0.0665(10) 0.0553(9) 0.0421(8) -0.0086(8) 0.0095(7) 0.0183(7)
C5 0.0692(11) 0.0664(11) 0.0395(8) -0.0097(8) 0.0054(7) 0.0186(8)
C6 0.0854(14) 0.1123(18) 0.0437(10) -0.0374(13) -0.0029(9) 0.0207(11)
C7 0.0701(12) 0.0857(15) 0.0587(12) -0.0178(11) 0.0075(10) -0.0014(10)
C11 0.0731(11) 0.0568(10) 0.0525(9) 0.0052(8) 0.0091(8) 0.0301(8)
C12 0.0680(10) 0.0652(10) 0.0534(9) 0.0130(8) 0.0054(8) 0.0364(8)
C13 0.0671(10) 0.0589(9) 0.0515(9) 0.0106(8) 0.0098(8) 0.0330(8)
C14 0.0630(10) 0.0600(10) 0.0535(9) 0.0002(8) -0.0014(7) 0.0357(8)
C15 0.0619(10) 0.0831(13) 0.0764(12) 0.0160(9) 0.0092(9) 0.0511(11)
C16 0.0754(12) 0.0785(13) 0.0722(12) 0.0213(10) 0.0233(10) 0.0436(11)
C17 0.0986(16) 0.0971(17) 0.0854(16) 0.0427(14) 0.0287(13) 0.0446(13)
C71 0.0540(9) 0.0585(10) 0.0497(9) -0.0053(7) 0.0069(7) 0.0074(8)
C72 0.0583(9) 0.0628(10) 0.0417(8) 0.0052(8) -0.0028(7) 0.0157(7)
C73 0.0548(9) 0.0461(8) 0.0475(8) 0.0062(7) -0.0030(7) 0.0170(7)
C74 0.0527(8) 0.0480(8) 0.0456(8) 0.0057(7) -0.0038(6) 0.0169(7)
C75 0.0645(10) 0.0570(10) 0.0571(10) 0.0042(8) 0.0047(8) 0.0273(8)
C76 0.0689(11) 0.0526(9) 0.0626(11) -0.0031(8) 0.0126(9) 0.0188(8)
C77 0.1248(19) 0.0683(12) 0.0658(12) 0.0005(12) -0.0125(12) 0.0389(11)

loop_
_atom_type_symbol
_atom_type_description
_atom_type_scat_dispersion_real
_atom_type_scat_dispersion_imag
_atom_type_scat_source
O O 0.0106 0.0060 'International Tables Vol C Tables 4.2.6.8 and 6.1.1.4'
H H 0.0000 0.0000 'International Tables Vol C Tables 4.2.6.8 and 6.1.1.4'
C C 0.0033 0.0016 'International Tables Vol C Tables 4.2.6.8 and 6.1.1.4'

loop_
_geom_angle_atom_site_label_1
_geom_angle_atom_site_label_2
_geom_angle_atom_site_label_3
_geom_angle
_geom_angle_publ_flag
C3 O3 H3 109.5 ?
C5 O5 H5 109.5 ?
C13 O13 C17 118.73(16) ?
C14 O14 H14 109.5 ?
C73 O73 C77 117.94(14) ?
C74 O74 H74 109.5 ?
C2 C1 C11 111.59(15) ?
C2 C1 H1A 109.3 ?
C11 C1 H1A 109.3 ?
C2 C1 H1B 109.3 ?
C11 C1 H1B 109.3 ?
H1A C1 H1B 108.0 ?
C1 C2 C3 116.56(14) y
C3 C2 H2A 108.2 ?
C1 C2 H2A 108.2 ?
C3 C2 H2B 108.2 ?
C1 C2 H2B 108.2 ?
H2A C2 H2B 107.3 ?
O3 C3 C2 113.52(14) y
O3 C3 C4 121.12(15) y
C2 C3 C4 125.36(15) y
C3 C4 C5 120.71(16) y
C3 C4 H4 119.6 ?
C5 C4 H4 119.6 ?
O5 C5 C4 120.83(15) y
O5 C5 C6 117.67(17) y
C4 C5 C6 121.50(17) y
C7 C6 C5 115.39(18) ?
C7 C6 H6A 108.4 ?
C5 C6 H6A 108.4 ?
C7 C6 H6B 108.4 ?
C5 C6 H6B 108.4 ?
H6A C6 H6B 107.5 ?
C6 C7 C71 117.27(18) ?
C6 C7 H7A 108.0 ?
C71 C7 H7A 108.0 ?
C6 C7 H7B 108.0 ?
C71 C7 H7B 108.0 ?
H7A C7 H7B 107.2 ?
C12 C11 C16 118.39(17) ?
C12 C11 C1 119.31(17) ?
C16 C11 C1 122.30(18) ?
C13 C12 C11 121.26(16) ?
C13 C12 H12 119.4 ?
C11 C12 H12 119.4 ?
O13 C13 C12 125.91(16) ?
O13 C13 C14 114.48(15) ?
C12 C13 C14 119.61(17) ?
C15 C14 O14 120.17(16) ?
C15 C14 C13 119.51(16) ?
O14 C14 C13 120.32(17) ?
C14 C15 C16 120.32(18) ?
C14 C15 H15 119.8 ?
C16 C15 H15 119.8 ?
C11 C16 C15 120.89(19) ?
C11 C16 H16 119.6 ?
C15 C16 H16 119.6 ?
O13 C17 H17A 109.5 ?
O13 C17 H17B 109.5 ?
H17A C17 H17B 109.5 ?
O13 C17 H17C 109.5 ?
H17A C17 H17C 109.5 ?
H17B C17 H17C 109.5 ?
C76 C71 C72 119.02(15) ?
C76 C71 C7 119.99(19) ?
C72 C71 C7 120.92(19) ?
C73 C72 C71 120.80(17) ?
C73 C72 H72 119.6 ?
C71 C72 H72 119.6 ?
O73 C73 C72 126.16(16) ?
O73 C73 C74 114.58(13) ?
C72 C73 C74 119.26(16) ?
O74 C74 C75 118.54(15) ?
O74 C74 C73 121.55(15) ?
C75 C74 C73 119.90(15) ?
C74 C75 C76 120.35(17) ?
C74 C75 H75 119.8 ?
C76 C75 H75 119.8 ?
C71 C76 C75 120.65(17) ?
C71 C76 H76 119.7 ?
C75 C76 H76 119.7 ?
O73 C77 H77A 109.5 ?
O73 C77 H77B 109.5 ?
H77A C77 H77B 109.5 ?
O73 C77 H77C 109.5 ?
H77A C77 H77C 109.5 ?
H77B C77 H77C 109.5 ?

loop_
_geom_bond_atom_site_label_1
_geom_bond_atom_site_label_2
_geom_bond_site_symmetry_2
_geom_bond_distance
_geom_bond_publ_flag
O3 C3 . 1.289(2) y
O3 H3 . 0.82 ?
O5 C5 . 1.276(2) y
O5 H5 . 0.82 ?
O13 C13 . 1.361(2) ?
O13 C17 . 1.408(3) ?
O14 C14 . 1.369(2) ?
O14 H14 . 0.82 ?
O73 C73 . 1.369(2) ?
O73 C77 . 1.412(2) ?
O74 C74 . 1.3657(19) ?
O74 H74 . 0.82 ?
C1 C2 . 1.508(3) y
C1 C11 . 1.515(2) y
C1 H1A . 0.97 ?
C1 H1B . 0.97 ?
C2 C3 . 1.498(2) y
C2 H2A . 0.97 ?
C2 H2B . 0.97 ?
C3 C4 . 1.385(2) y
C4 C5 . 1.390(2) y
C4 H4 . 0.93 ?
C5 C6 . 1.509(2) y
C6 C7 . 1.441(3) y
C6 H6A . 0.97 ?
C6 H6B . 0.97 ?
C7 C71 . 1.518(2) y
C7 H7A . 0.97 ?
C7 H7B . 0.97 ?
C11 C12 . 1.383(3) ?
C11 C16 . 1.385(3) ?
C12 C13 . 1.381(2) ?
C12 H12 . 0.93 ?
C13 C14 . 1.399(2) ?
C14 C15 . 1.368(3) ?
C15 C16 . 1.388(3) ?
C15 H15 . 0.93 ?
C16 H16 . 0.93 ?
C17 H17A . 0.96 ?
C17 H17B . 0.96 ?
C17 H17C . 0.96 ?
C71 C76 . 1.373(3) ?
C71 C72 . 1.395(3) ?
C72 C73 . 1.388(2) ?
C72 H72 . 0.93 ?
C73 C74 . 1.393(2) ?
C74 C75 . 1.376(2) ?
C75 C76 . 1.388(3) ?
C75 H75 . 0.93 ?
C76 H76 . 0.93 ?
C77 H77A . 0.96 ?
C77 H77B . 0.96 ?
C77 H77C . 0.96 ?

loop_
_geom_hbond_atom_site_label_D
_geom_hbond_atom_site_label_H
_geom_hbond_atom_site_label_A
_geom_hbond_site_symmetry_A
_geom_hbond_distance_DH
_geom_hbond_distance_HA
_geom_hbond_distance_DA
_geom_hbond_angle_DHA
_geom_hbond_publ_flag
O3 H3 O5 . 0.82 1.74 2.472(2) 147 y
O5 H5 O3 . 0.82 1.75 2.472(2) 146 y
O14 H14 O5 1_554 0.82 2.18 2.934(2) 153 y
O14 H14 O13 . 0.82 2.21 2.655(2) 114 y
O74 H74 O3 1_666 0.82 2.14 2.773(2) 134 y
O74 H74 O73 . 0.82 2.23 2.678(2) 115 y
C7 H7A O13 1_556 0.97 2.54 3.510(3) 173 y
C12 H12 O74 2_766 0.93 2.51 3.411(2) 162 y
C1 H1B Cg1 2_665 0.97 3.29 3.891 122 y
C2 H2A Cg2 2_666 0.97 3.20 3.821 123 y

loop_
_geom_torsion_atom_site_label_1
_geom_torsion_atom_site_label_2
_geom_torsion_atom_site_label_3
_geom_torsion_atom_site_label_4
_geom_torsion
C11 C1 C2 C3 172.57(16)
C1 C2 C3 O3 172.36(17)
C1 C2 C3 C4 -7.5(3)
O3 C3 C4 C5 -0.4(3)
C2 C3 C4 C5 179.42(18)
C3 C4 C5 O5 -2.0(3)
C3 C4 C5 C6 178.3(2)
O5 C5 C6 C7 -43.9(4)
C4 C5 C6 C7 135.7(3)
C5 C6 C7 C71 176.7(2)
C2 C1 C11 C12 -80.3(2)
C2 C1 C11 C16 99.1(2)
C16 C11 C12 C13 1.7(3)
C1 C11 C12 C13 -178.90(16)
C17 O13 C13 C12 5.2(3)
C17 O13 C13 C14 -176.06(19)
C11 C12 C13 O13 178.44(17)
C11 C12 C13 C14 -0.3(3)
O13 C13 C14 C15 -179.96(17)
C12 C13 C14 C15 -1.1(3)
O13 C13 C14 O14 -0.8(2)
C12 C13 C14 O14 178.08(16)
O14 C14 C15 C16 -178.18(17)
C13 C14 C15 C16 1.0(3)
C12 C11 C16 C15 -1.8(3)
C1 C11 C16 C15 178.82(17)
C14 C15 C16 C11 0.5(3)
C6 C7 C71 C76 -125.7(3)
C6 C7 C71 C72 57.5(3)
C76 C71 C72 C73 -0.9(3)
C7 C71 C72 C73 175.95(17)
C77 O73 C73 C72 -1.3(3)
C77 O73 C73 C74 179.3(2)
C71 C72 C73 O73 -179.85(17)
C71 C72 C73 C74 -0.5(3)
O73 C73 C74 O74 0.4(3)
C72 C73 C74 O74 -178.99(16)
O73 C73 C74 C75 -178.86(16)
C72 C73 C74 C75 1.7(3)
O74 C74 C75 C76 179.18(17)
C73 C74 C75 C76 -1.5(3)
C72 C71 C76 C75 1.1(3)
C7 C71 C76 C75 -175.75(18)
C74 C75 C76 C71 0.1(3)
